data_2016594
loop_
_publ_author_name
'Thomas, Lynne H.'
'Cole, Jacqueline M.'
'Wilson, Chick C.'

_publ_section_title
;
 Orientational disorder in 4-chloronitrobenzene
;
_journal_coeditor_code HJ3058
_journal_issue 5
_journal_name_full 'Acta Crystallographica Section C'
_journal_page_first o296
_journal_page_last o302
_journal_paper_doi 10.1107/S0108270108008998
_journal_volume 64
_journal_year 2008
_chemical_formula_iupac 'C6 H4 Cl N O2'
_chemical_formula_moiety 'C6 H4 Cl N O2'
_chemical_formula_sum 'C6 H4 Cl N O2'
_chemical_formula_weight 157.55
_chemical_name_common 1-chloro-4-nitrobenzene
_chemical_name_systematic
;
4-chloronitrobenzene
;
_space_group_IT_number 14
_symmetry_cell_setting monoclinic
_symmetry_space_group_name_Hall '-P 2ybc'
_symmetry_space_group_name_H-M 'P 1 21/c 1'
_atom_sites_solution_hydrogens difmap
_atom_sites_solution_primary direct
_atom_sites_solution_secondary difmap
_audit_creation_method SHELXL-97
_cell_angle_alpha 90.00
_cell_angle_beta 95.49(3)
_cell_angle_gamma 90.00
_cell_formula_units_Z 2
_cell_length_a 3.7139(2)
_cell_length_b 6.6746(5)
_cell_length_c 13.3712(13)
_cell_measurement_reflns_used 1816
_cell_measurement_temperature 100(2)
_cell_measurement_theta_max 27.48
_cell_measurement_theta_min 1.02
_cell_volume 329.94(5)
_computing_cell_refinement 'HKL Scalepack (Otwinowski & Minor, 1997)'
_computing_data_collection
;
COLLECT (Nonius, 1998)
;
_computing_data_reduction
;
HKL Denzo and Scalepack (Otwinowski & Minor, 1997)
;
_computing_molecular_graphics 'SHELXTL-Plus (Sheldrick, 2008)'
_computing_publication_material 'SHELXL97 (Sheldrick, 2008)'
_computing_structure_refinement 'SHELXL97 (Sheldrick, 2008)'
_computing_structure_solution 'SHELXS97 (Sheldrick, 2008)'
_diffrn_ambient_temperature 100(2)
_diffrn_measured_fraction_theta_full 0.992
_diffrn_measured_fraction_theta_max 0.992
_diffrn_measurement_device_type 'Nonius KappaCCD'
_diffrn_measurement_method CCD
_diffrn_radiation_monochromator graphite
_diffrn_radiation_source 'fine-focus sealed tube'
_diffrn_radiation_type MoK\a
_diffrn_radiation_wavelength 0.71073
_diffrn_reflns_av_R_equivalents 0.0424
_diffrn_reflns_av_sigmaI/netI 0.0484
_diffrn_reflns_limit_h_max 4
_diffrn_reflns_limit_h_min -4
_diffrn_reflns_limit_k_max 8
_diffrn_reflns_limit_k_min -8
_diffrn_reflns_limit_l_max 17
_diffrn_reflns_limit_l_min -15
_diffrn_reflns_number 2151
_diffrn_reflns_theta_full 27.38
_diffrn_reflns_theta_max 27.38
_diffrn_reflns_theta_min 3.06
_exptl_absorpt_coefficient_mu 0.506
_exptl_absorpt_correction_T_max 0.942
_exptl_absorpt_correction_T_min 0.860
_exptl_absorpt_correction_type multi-scan
_exptl_absorpt_process_details
;
multi-scan from symmetry-related measurements
(SORTAV; Blessing, 1995)
;
_exptl_crystal_colour white
_exptl_crystal_density_diffrn 1.586
_exptl_crystal_density_method 'not measured'
_exptl_crystal_description needle
_exptl_crystal_F_000 160
_exptl_crystal_size_max 0.4
_exptl_crystal_size_mid 0.16
_exptl_crystal_size_min 0.1
_refine_diff_density_max 0.190
_refine_diff_density_min -0.296
_refine_ls_extinction_method none
_refine_ls_goodness_of_fit_ref 1.116
_refine_ls_hydrogen_treatment refall
_refine_ls_matrix_type full
_refine_ls_number_parameters 72
_refine_ls_number_reflns 745
_refine_ls_number_restraints 0
_refine_ls_restrained_S_all 1.116
_refine_ls_R_factor_all 0.0756
_refine_ls_R_factor_gt 0.0461
_refine_ls_shift/su_max 0.000
_refine_ls_shift/su_mean 0.000
_refine_ls_structure_factor_coef Fsqd
_refine_ls_weighting_details 'calc w=1/[\s^2^(Fo^2^)+(0.0283P)^2^+0.1307P] where P=(Fo^2^+2Fc^2^)/3'
_refine_ls_weighting_scheme calc
_refine_ls_wR_factor_gt 0.0934
_refine_ls_wR_factor_ref 0.1064
_reflns_number_gt 534
_reflns_number_total 745
_reflns_threshold_expression >2sigma(I)
_cod_data_source_file hj3058.cif
_cod_data_source_block I_100
_cod_original_cell_volume 329.93(4)
_cod_original_sg_symbol_H-M P21/c
_cod_database_code 2016594

loop_
_symmetry_equiv_pos_as_xyz
'x, y, z'
'-x, y+1/2, -z+1/2'
'-x, -y, -z'
'x, -y-1/2, z-1/2'

loop_
_atom_site_type_symbol
_atom_site_label
_atom_site_fract_x
_atom_site_fract_y
_atom_site_fract_z
_atom_site_U_iso_or_equiv
_atom_site_adp_type
_atom_site_calc_flag
_atom_site_refinement_flags
_atom_site_occupancy
Cl Cl1 0.1467(5) 0.3349(4) 0.34411(15) 0.0500(5) Uani d P 0.50
C C1 0.3492(5) 0.1342(3) 0.43270(14) 0.0410(5) Uani d . 1
C C3 0.3948(5) 0.1885(4) 0.53263(15) 0.0440(6) Uani d . 1
C C2 0.4517(5) -0.0517(4) 0.39913(16) 0.0454(6) Uani d . 1
O O2 0.1429(8) 0.2064(5) 0.2761(2) 0.0516(8) Uani d P 0.50
O O1 0.1096(10) 0.4249(6) 0.3957(4) 0.0653(11) Uani d P 0.50
N N1 0.1931(15) 0.2529(8) 0.3617(5) 0.0454(17) Uani d P 0.50
H H1 0.418(6) -0.082(3) 0.3314(18) 0.055(6) Uiso d . 1
H H2 0.317(6) 0.317(4) 0.5551(16) 0.052(6) Uiso d . 1

loop_
_atom_site_aniso_label
_atom_site_aniso_U_11
_atom_site_aniso_U_22
_atom_site_aniso_U_33
_atom_site_aniso_U_12
_atom_site_aniso_U_13
_atom_site_aniso_U_23
Cl1 0.0362(7) 0.0663(16) 0.0467(8) -0.0048(9) 0.0002(5) 0.0199(10)
C1 0.0215(9) 0.0630(15) 0.0389(11) -0.0116(9) 0.0053(7) -0.0065(10)
C3 0.0291(10) 0.0617(15) 0.0424(12) -0.0094(10) 0.0093(8) -0.0156(10)
C2 0.0317(10) 0.0734(17) 0.0320(11) -0.0147(10) 0.0083(8) -0.0190(11)
O2 0.0561(19) 0.054(2) 0.0435(18) 0.0021(15) -0.0020(13) 0.0135(15)
O1 0.063(2) 0.040(2) 0.094(3) 0.0125(16) 0.010(2) -0.002(2)
N1 0.026(2) 0.023(3) 0.088(5) -0.003(2) 0.012(3) 0.005(3)

loop_
_atom_type_symbol
_atom_type_description
_atom_type_scat_dispersion_real
_atom_type_scat_dispersion_imag
_atom_type_scat_source
C C 0.0033 0.0016 'International Tables Vol C Tables 4.2.6.8 and 6.1.1.4'
H H 0.0000 0.0000 'International Tables Vol C Tables 4.2.6.8 and 6.1.1.4'
N N 0.0061 0.0033 'International Tables Vol C Tables 4.2.6.8 and 6.1.1.4'
O O 0.0106 0.0060 'International Tables Vol C Tables 4.2.6.8 and 6.1.1.4'
Cl Cl 0.1484 0.1585 'International Tables Vol C Tables 4.2.6.8 and 6.1.1.4'

loop_
_geom_angle_atom_site_label_1
_geom_angle_atom_site_label_2
_geom_angle_atom_site_label_3
_geom_angle_site_symmetry_1
_geom_angle
N1 C1 C3 . 122.8(4)
N1 C1 C2 . 114.7(3)
C3 C1 C2 . 122.5(2)
C3 C1 Cl1 . 115.1(2)
C2 C1 Cl1 . 122.38(17)
C2 C3 C1 3_656 118.2(2)
C2 C3 H2 3_656 120.1(13)
C1 C3 H2 . 121.6(13)
C3 C2 C1 3_656 119.3(2)
C3 C2 H1 3_656 120.9(14)
C1 C2 H1 . 119.8(14)
O2 N1 O1 . 123.8(6)
O2 N1 C1 . 123.6(5)
O1 N1 C1 . 112.6(6)

loop_
_geom_bond_atom_site_label_1
_geom_bond_atom_site_label_2
_geom_bond_site_symmetry_2
_geom_bond_distance
Cl1 C1 . 1.895(3)
C1 N1 . 1.326(6)
C1 C3 . 1.379(3)
C1 C2 . 1.386(3)
C3 C2 3_656 1.375(3)
C3 H2 . 0.96(2)
C2 C3 3_656 1.375(3)
C2 H1 . 0.92(2)
O2 N1 . 1.183(7)
O1 N1 . 1.284(7)

loop_
_geom_hbond_atom_site_label_D
_geom_hbond_atom_site_label_H
_geom_hbond_atom_site_label_A
_geom_hbond_site_symmetry_A
_geom_hbond_distance_DH
_geom_hbond_distance_HA
_geom_hbond_distance_DA
_geom_hbond_angle_DHA
C3 H2 O1 3_566 0.96(2) 2.47(2) 3.381(5) 157.4(18)
C2 H1 O2 2_645 0.92(2) 2.68(2) 3.323(4) 127.6(17)
